data_9012860
loop_
_publ_author_name
'Khalilov, A. D.'
'Dzhafarov, N. K.'
'Mamedov, K. S.'

_publ_section_title
;
 Crystal structure of naujakasite - Na6{Fe[(Si,Al)8Si4O26]}
;
_journal_name_full 'Doklady Akademii Nauk Azerbaidzhanskoi SSR'
_journal_page_first 35
_journal_page_last 40
_journal_volume 33
_journal_year 1977
_chemical_formula_sum 'Al4 Fe Na6 O26 Si8'
_chemical_name_mineral Naujakasite
_space_group_IT_number 12
_symmetry_space_group_name_Hall '-C 2y'
_symmetry_space_group_name_H-M 'C 1 2/m 1'
_cell_angle_alpha 90
_cell_angle_beta 113.44
_cell_angle_gamma 90
_cell_length_a 15.086
_cell_length_b 7.993
_cell_length_c 10.515
_cell_formula_units_Z 2
_cell_volume 1163.291
_database_code_amcsd 0012434
_exptl_crystal_density_diffrn 2.690
_cod_original_formula_sum 'Na6 Fe Al4 Si8 O26'
_cod_database_code 9012860

loop_
_space_group_symop_operation_xyz
x,y,z
1/2+x,1/2+y,z
x,-y,z
1/2+x,1/2-y,z
-x,y,-z
1/2-x,1/2+y,-z
-x,-y,-z
1/2-x,1/2-y,-z

loop_
_atom_site_label
_atom_site_fract_x
_atom_site_fract_y
_atom_site_fract_z
_atom_site_occupancy
_atom_site_U_iso_or_equiv
Na1 0.22990 0.50000 0.44030 1.00000 0.01849
Na2 0.34290 0.50000 0.11240 1.00000 0.02090
Na3 0.46440 0.00000 0.16480 1.00000 0.02166
Fe 0.00000 0.00000 0.00000 1.00000 0.01203
Al1 0.05840 0.19550 0.34110 0.50000 0.00709
Si1 0.05840 0.19550 0.34110 0.50000 0.00709
Al2 0.35360 0.19900 0.34950 0.50000 0.01077
Si2 0.35360 0.19900 0.34950 0.50000 0.01077
Si 0.15060 0.30800 0.13130 1.00000 0.00823
O1 0.03620 0.00000 0.27620 1.00000 0.01950
O2 0.10660 0.31160 0.25070 1.00000 0.01456
O3 0.13890 0.19680 0.50670 1.00000 0.01963
O4 0.10140 0.17920 0.01050 1.00000 0.01646
O5 0.13150 0.50000 0.06480 1.00000 0.00899
O6 0.26770 0.29270 0.21150 1.00000 0.01330
O7 0.32380 0.00000 0.36590 1.00000 0.02115
O8 0.45640 0.20750 0.32260 1.00000 0.01469

loop_
_cod_related_entry_id
_cod_related_entry_database
_cod_related_entry_code
1 AMCSD 0012434
